data_2231448
loop_
_publ_author_name
'Kaabi, Kamel'
'El Glaoui, Maher'
'Ferretti, Valeria'
'Zeller, Matthias'
'Ben Nasr, Cherif'

_publ_section_title
;
 2-Amino-4-methyl-6-oxo-3,6-dihydropyrimidin-1-ium
 perchlorate--2-amino-6-methylpyrimidin-4(1<i>H</i>)-one--water (1/1/1)
;
_journal_coeditor_code BX2369
_journal_issue 9
_journal_name_full 'Acta Crystallographica Section E'
_journal_page_first o2507
_journal_page_last o2508
_journal_paper_doi 10.1107/S1600536811034106
_journal_volume 67
_journal_year 2011
_chemical_formula_iupac 'C5 H8 N3 O +, Cl O4 -, C5 H7 N3 O, H2 O'
_chemical_formula_moiety 'C5 H8 N3 O +, Cl O4 -, C5 H7 N3 O, H2 O'
_chemical_formula_sum 'C10 H17 Cl N6 O7'
_chemical_formula_weight 368.75
_chemical_name_systematic
;
2-Amino-4-methyl-6-oxo-3,6-dihydropyrimidin-1-ium perchlorate--
2-amino-6-methylpyrimidin-4(1<i>H</i>)-one--water (1/1/1)
;
_space_group_IT_number 14
_symmetry_cell_setting monoclinic
_symmetry_space_group_name_Hall '-P 2ybc'
_symmetry_space_group_name_H-M 'P 1 21/c 1'
_atom_sites_solution_hydrogens geom
_atom_sites_solution_primary direct
_atom_sites_solution_secondary difmap
_cell_angle_alpha 90.00
_cell_angle_beta 92.751(2)
_cell_angle_gamma 90.00
_cell_formula_units_Z 4
_cell_length_a 10.3669(3)
_cell_length_b 10.4342(3)
_cell_length_c 15.0780(5)
_cell_measurement_reflns_used 7792
_cell_measurement_temperature 295(2)
_cell_measurement_theta_max 30.0
_cell_measurement_theta_min 2.0
_cell_volume 1629.11(9)
_computing_cell_refinement 'DENZO-SMN (Otwinowski & Minor, 1997)'
_computing_data_collection 'Kappa CCD server software (Nonius, 1997)'
_computing_data_reduction 'DENZO-SMN (Otwinowski & Minor, 1997)'
_computing_molecular_graphics 'ORTEPIII (Burnett & Johnson, 1996)'
_computing_publication_material
;
SHELXL97 (Sheldrick, 2008), PARST (Nardelli, 1983,
1995),
WinGX (Farrugia, 1999)
;
_computing_structure_refinement 'SHELXL97 (Sheldrick, 2008)'
_computing_structure_solution 'SIR97 (Altomare <i>et al.</i>,1999)'
_diffrn_ambient_temperature 295(2)
_diffrn_measured_fraction_theta_full 0.989
_diffrn_measured_fraction_theta_max 0.989
_diffrn_measurement_device_type 'Nonius Kappa CCD'
_diffrn_measurement_method '\f scans and \w scans'
_diffrn_radiation_monochromator graphite
_diffrn_radiation_source 'fine-focus sealed tube'
_diffrn_radiation_type MoK\a
_diffrn_radiation_wavelength 0.71073
_diffrn_reflns_av_R_equivalents 0.0269
_diffrn_reflns_av_sigmaI/netI 0.0572
_diffrn_reflns_limit_h_max 14
_diffrn_reflns_limit_h_min -14
_diffrn_reflns_limit_k_max 14
_diffrn_reflns_limit_k_min -13
_diffrn_reflns_limit_l_max 21
_diffrn_reflns_limit_l_min -21
_diffrn_reflns_number 7792
_diffrn_reflns_theta_full 30.09
_diffrn_reflns_theta_max 30.09
_diffrn_reflns_theta_min 3.91
_exptl_absorpt_coefficient_mu 0.282
_exptl_absorpt_correction_type none
_exptl_crystal_colour colourless
_exptl_crystal_density_diffrn 1.503
_exptl_crystal_density_method 'not measured'
_exptl_crystal_description prismatic
_exptl_crystal_F_000 768
_exptl_crystal_size_max 0.30
_exptl_crystal_size_mid 0.15
_exptl_crystal_size_min 0.12
_refine_diff_density_max 0.377
_refine_diff_density_min -0.470
_refine_ls_extinction_coef 0.033(6)
_refine_ls_extinction_expression Fc^*^=kFc[1+0.001xFc^2^\l^3^/sin(2\q)]^-1/4^
_refine_ls_extinction_method SHELXL
_refine_ls_goodness_of_fit_ref 1.018
_refine_ls_hydrogen_treatment mixed
_refine_ls_matrix_type full
_refine_ls_number_parameters 279
_refine_ls_number_reflns 4739
_refine_ls_number_restraints 64
_refine_ls_restrained_S_all 1.019
_refine_ls_R_factor_all 0.1090
_refine_ls_R_factor_gt 0.0590
_refine_ls_shift/su_max 0.001
_refine_ls_shift/su_mean 0.000
_refine_ls_structure_factor_coef Fsqd
_refine_ls_weighting_details 'calc w=1/[\s^2^(Fo^2^)+(0.1048P)^2^+0.0794P] where P=(Fo^2^+2Fc^2^)/3'
_refine_ls_weighting_scheme calc
_refine_ls_wR_factor_gt 0.1542
_refine_ls_wR_factor_ref 0.1839
_reflns_number_gt 2765
_reflns_number_total 4739
_reflns_threshold_expression I>2\s(I)
_cod_data_source_file bx2369.cif
_cod_data_source_block I
_cod_original_sg_symbol_H-M 'P 21/c'
_cod_database_code 2231448
_cod_database_fobs_code 2231448

loop_
_symmetry_equiv_pos_as_xyz
'x, y, z'
'-x, y+1/2, -z+1/2'
'-x, -y, -z'
'x, -y-1/2, z-1/2'

loop_
_atom_site_type_symbol
_atom_site_label
_atom_site_fract_x
_atom_site_fract_y
_atom_site_fract_z
_atom_site_U_iso_or_equiv
_atom_site_adp_type
_atom_site_calc_flag
_atom_site_refinement_flags
_atom_site_occupancy
_atom_site_symmetry_multiplicity
_atom_site_disorder_assembly
_atom_site_disorder_group
O O5 0.98648(14) 0.24064(14) 0.41381(8) 0.0481(4) Uani d . 1 1 . .
N N1 0.98287(15) 0.26652(14) 0.56248(9) 0.0370(4) Uani d . 1 1 . .
H H1 1.0315 0.3329 0.5589 0.044 Uiso calc R 1 1 . .
N N2 0.87048(15) 0.12750(14) 0.64911(9) 0.0386(4) Uani d . 1 1 . .
H H2 0.8495 0.1022 0.7007 0.046 Uiso calc R 1 1 . .
N N3 0.98691(18) 0.29455(16) 0.71393(10) 0.0489(4) Uani d . 1 1 . .
H H3A 0.9635 0.2717 0.7656 0.059 Uiso calc R 1 1 . .
H H3B 1.0363 0.3600 0.7086 0.059 Uiso calc R 1 1 . .
C C1 0.94722(17) 0.22960(16) 0.64336(11) 0.0357(4) Uani d . 1 1 . .
C C2 0.94490(18) 0.20263(17) 0.48438(11) 0.0384(4) Uani d . 1 1 . .
C C3 0.85884(19) 0.09806(19) 0.49410(12) 0.0452(5) Uani d . 1 1 . .
H H3 0.8263 0.0545 0.4441 0.054 Uiso calc R 1 1 . .
C C4 0.82387(18) 0.06148(17) 0.57560(12) 0.0407(4) Uani d . 1 1 . .
C C5 0.7351(2) -0.0476(2) 0.59327(15) 0.0579(6) Uani d . 1 1 . .
H H5A 0.7149 -0.0929 0.5390 0.087 Uiso calc R 1 1 . .
H H5B 0.6569 -0.0151 0.6165 0.087 Uiso calc R 1 1 . .
H H5C 0.7763 -0.1048 0.6357 0.087 Uiso calc R 1 1 . .
Cl Cl1 0.32526(6) 0.13475(6) 0.68097(4) 0.0630(2) Uani d D 1 1 . .
O O1 0.2053(11) 0.0786(17) 0.6977(12) 0.098(5) Uani d PD 0.322(16) 1 A 1
O O2 0.308(2) 0.2428(18) 0.6303(18) 0.206(11) Uani d PD 0.322(16) 1 A 1
O O3 0.3952(12) 0.0439(15) 0.6352(11) 0.109(4) Uani d PD 0.322(16) 1 A 1
O O4 0.3901(18) 0.161(3) 0.7605(10) 0.163(9) Uani d PD 0.322(16) 1 A 1
O O1' 0.2309(8) 0.0465(8) 0.7085(4) 0.100(2) Uani d PD 0.678(16) 1 A 2
O O2' 0.2776(6) 0.2018(6) 0.6061(3) 0.0944(18) Uani d PD 0.678(16) 1 A 2
O O3' 0.4372(9) 0.0699(10) 0.6589(6) 0.133(3) Uani d PD 0.678(16) 1 A 2
O O4' 0.3540(11) 0.2203(8) 0.7502(5) 0.125(3) Uani d PD 0.678(16) 1 A 2
O O1WA 0.559(2) 0.3844(18) 0.6839(13) 0.097(5) Uani d PD 0.322(16) 1 A 1
H H1WA 0.543(12) 0.457(6) 0.702(10) 0.146 Uiso d PD 0.322(16) 1 A 1
H H2WA 0.493(7) 0.342(10) 0.676(11) 0.146 Uiso d PD 0.322(16) 1 A 1
O O1WB 0.6081(9) 0.3409(9) 0.6947(5) 0.089(2) Uani d PD 0.678(16) 1 A 2
H H1WB 0.620(6) 0.387(5) 0.739(3) 0.134 Uiso d PD 0.678(16) 1 A 2
H H2WB 0.549(5) 0.292(5) 0.703(4) 0.134 Uiso d PD 0.678(16) 1 A 2
O O6 0.85711(15) 0.49047(14) 0.30449(8) 0.0523(4) Uani d . 1 1 . .
N N4 0.84030(15) 0.52739(15) 0.45051(9) 0.0389(4) Uani d . 1 1 . .
N N5 0.68242(16) 0.41812(16) 0.52703(11) 0.0481(4) Uani d . 1 1 . .
H H5 0.6483 0.4026 0.5768 0.058 Uiso calc R 1 1 . .
N N6 0.82368(19) 0.55766(18) 0.59950(11) 0.0582(5) Uani d . 1 1 . .
H H6A 0.8880 0.6097 0.5994 0.070 Uiso calc R 1 1 . .
H H6B 0.7866 0.5420 0.6482 0.070 Uiso calc R 1 1 . .
C C6 0.78157(18) 0.50162(17) 0.52456(12) 0.0410(4) Uani d . 1 1 . .
C C7 0.79858(19) 0.46791(18) 0.37411(12) 0.0417(4) Uani d . 1 1 . .
C C8 0.6914(2) 0.3822(2) 0.37529(14) 0.0538(5) Uani d . 1 1 . .
H H8 0.6605 0.3434 0.3230 0.065 Uiso calc R 1 1 . .
C C9 0.6351(2) 0.3576(2) 0.45156(14) 0.0508(5) Uani d . 1 1 . .
C C10 0.5254(3) 0.2665(3) 0.46219(18) 0.0743(7) Uani d . 1 1 . .
H H10A 0.4962 0.2344 0.4050 0.111 Uiso calc R 1 1 . .
H H10B 0.4558 0.3103 0.4890 0.111 Uiso calc R 1 1 . .
H H10C 0.5538 0.1963 0.4994 0.111 Uiso calc R 1 1 . .

loop_
_atom_site_aniso_label
_atom_site_aniso_U_11
_atom_site_aniso_U_22
_atom_site_aniso_U_33
_atom_site_aniso_U_12
_atom_site_aniso_U_13
_atom_site_aniso_U_23
O5 0.0660(9) 0.0544(8) 0.0244(6) -0.0120(7) 0.0079(6) -0.0008(5)
N1 0.0466(9) 0.0390(8) 0.0257(7) -0.0069(6) 0.0037(6) -0.0001(6)
N2 0.0459(9) 0.0422(8) 0.0281(7) -0.0032(6) 0.0066(6) 0.0057(6)
N3 0.0691(11) 0.0525(9) 0.0256(7) -0.0143(8) 0.0069(7) 0.0002(7)
C1 0.0412(10) 0.0392(9) 0.0269(8) 0.0025(7) 0.0041(7) 0.0035(7)
C2 0.0454(10) 0.0436(9) 0.0264(8) -0.0001(8) 0.0039(7) -0.0011(7)
C3 0.0527(12) 0.0493(10) 0.0335(9) -0.0091(9) 0.0005(8) -0.0039(8)
C4 0.0415(10) 0.0420(9) 0.0388(9) -0.0020(8) 0.0030(8) 0.0032(8)
C5 0.0631(14) 0.0588(13) 0.0523(12) -0.0214(11) 0.0065(10) 0.0013(10)
Cl1 0.0656(4) 0.0782(4) 0.0458(3) -0.0041(3) 0.0098(3) -0.0022(3)
O1 0.053(5) 0.129(10) 0.116(11) -0.008(5) 0.037(5) -0.013(7)
O2 0.25(2) 0.100(10) 0.28(2) 0.081(11) 0.129(16) 0.109(12)
O3 0.064(6) 0.143(8) 0.120(8) 0.019(5) 0.000(5) -0.057(7)
O4 0.125(11) 0.28(3) 0.081(7) -0.063(14) -0.040(7) -0.040(12)
O1' 0.147(6) 0.103(4) 0.050(2) -0.066(4) 0.023(3) -0.003(2)
O2' 0.111(3) 0.114(4) 0.058(2) 0.019(3) 0.005(2) 0.025(2)
O3' 0.090(5) 0.173(7) 0.137(6) 0.060(5) 0.026(4) 0.024(4)
O4' 0.145(6) 0.139(5) 0.091(4) -0.052(4) 0.010(3) -0.053(3)
O1WA 0.117(12) 0.095(10) 0.083(9) -0.046(8) 0.044(9) -0.025(7)
O1WB 0.108(5) 0.096(5) 0.063(2) -0.035(3) 0.008(3) 0.013(3)
O6 0.0736(10) 0.0537(8) 0.0303(7) -0.0154(7) 0.0105(7) -0.0060(6)
N4 0.0467(9) 0.0413(8) 0.0292(7) -0.0049(7) 0.0057(6) -0.0030(6)
N5 0.0461(9) 0.0579(10) 0.0412(8) -0.0084(8) 0.0100(7) 0.0035(7)
N6 0.0717(12) 0.0730(12) 0.0312(8) -0.0255(10) 0.0160(8) -0.0090(8)
C6 0.0465(10) 0.0425(9) 0.0346(9) -0.0010(8) 0.0076(8) -0.0003(7)
C7 0.0500(11) 0.0432(10) 0.0321(8) -0.0030(8) 0.0029(8) -0.0029(7)
C8 0.0576(13) 0.0617(12) 0.0415(10) -0.0159(10) -0.0029(9) -0.0029(9)
C9 0.0449(11) 0.0559(11) 0.0513(11) -0.0096(9) -0.0010(9) 0.0020(10)
C10 0.0633(16) 0.0858(18) 0.0738(16) -0.0298(13) 0.0041(13) 0.0066(14)

loop_
_atom_type_symbol
_atom_type_description
_atom_type_scat_dispersion_real
_atom_type_scat_dispersion_imag
_atom_type_scat_source
C C 0.0033 0.0016 'International Tables Vol C Tables 4.2.6.8 and 6.1.1.4'
H H 0.0000 0.0000 'International Tables Vol C Tables 4.2.6.8 and 6.1.1.4'
Cl Cl 0.1484 0.1585 'International Tables Vol C Tables 4.2.6.8 and 6.1.1.4'
N N 0.0061 0.0033 'International Tables Vol C Tables 4.2.6.8 and 6.1.1.4'
O O 0.0106 0.0060 'International Tables Vol C Tables 4.2.6.8 and 6.1.1.4'

loop_
_geom_angle_atom_site_label_1
_geom_angle_atom_site_label_2
_geom_angle_atom_site_label_3
_geom_angle
C1 N1 C2 123.33(15)
C1 N1 H1 118.3
C2 N1 H1 118.3
C1 N2 C4 122.40(14)
C1 N2 H2 118.8
C4 N2 H2 118.8
C1 N3 H3A 120.0
C1 N3 H3B 120.0
H3A N3 H3B 120.0
N3 C1 N2 121.65(15)
N3 C1 N1 119.85(16)
N2 C1 N1 118.50(15)
O5 C2 N1 118.64(16)
O5 C2 C3 125.68(16)
N1 C2 C3 115.68(15)
C4 C3 C2 120.48(17)
C4 C3 H3 119.8
C2 C3 H3 119.8
C3 C4 N2 119.50(16)
C3 C4 C5 124.79(18)
N2 C4 C5 115.70(16)
C4 C5 H5A 109.5
C4 C5 H5B 109.5
H5A C5 H5B 109.5
C4 C5 H5C 109.5
H5A C5 H5C 109.5
H5B C5 H5C 109.5
O2 Cl1 O4 111.9(9)
O2 Cl1 O3 109.9(9)
O4 Cl1 O3 108.7(8)
O4' Cl1 O3' 109.8(5)
O4' Cl1 O2' 109.8(4)
O3' Cl1 O2' 108.4(4)
O2 Cl1 O1 110.4(9)
O4 Cl1 O1 109.0(9)
O3 Cl1 O1 106.8(8)
O4' Cl1 O1' 108.8(4)
O3' Cl1 O1' 110.3(4)
O2' Cl1 O1' 109.8(4)
H1WA O1WA H2WA 111(4)
H1WB O1WB H2WB 109(3)
C6 N4 C7 118.73(15)
C6 N5 C9 121.13(16)
C6 N5 H5 119.4
C9 N5 H5 119.4
C6 N6 H6A 120.0
C6 N6 H6B 120.0
H6A N6 H6B 120.0
N4 C6 N6 118.84(17)
N4 C6 N5 122.41(16)
N6 C6 N5 118.74(16)
O6 C7 N4 118.29(16)
O6 C7 C8 122.28(17)
N4 C7 C8 119.43(16)
C9 C8 C7 120.16(19)
C9 C8 H8 119.9
C7 C8 H8 119.9
C8 C9 N5 118.10(18)
C8 C9 C10 125.3(2)
N5 C9 C10 116.56(19)
C9 C10 H10A 109.5
C9 C10 H10B 109.5
H10A C10 H10B 109.5
C9 C10 H10C 109.5
H10A C10 H10C 109.5
H10B C10 H10C 109.5

loop_
_geom_bond_atom_site_label_1
_geom_bond_atom_site_label_2
_geom_bond_distance
O5 C2 1.233(2)
N1 C1 1.347(2)
N1 C2 1.393(2)
N1 H1 0.8600
N2 C1 1.335(2)
N2 C4 1.373(2)
N2 H2 0.8600
N3 C1 1.311(2)
N3 H3A 0.8600
N3 H3B 0.8600
C2 C3 1.421(3)
C3 C4 1.353(2)
C3 H3 0.9300
C4 C5 1.496(3)
C5 H5A 0.9600
C5 H5B 0.9600
C5 H5C 0.9600
Cl1 O2 1.369(10)
Cl1 O4 1.373(10)
Cl1 O4' 1.395(5)
Cl1 O3 1.396(10)
Cl1 O3' 1.397(6)
Cl1 O2' 1.398(4)
Cl1 O1 1.408(10)
Cl1 O1' 1.419(5)
O1WA H1WA 0.82(2)
O1WA H2WA 0.82(2)
O1WB H1WB 0.831(19)
O1WB H2WB 0.82(2)
O6 C7 1.260(2)
N4 C6 1.325(2)
N4 C7 1.361(2)
N5 C6 1.349(2)
N5 C9 1.371(3)
N5 H5 0.8600
N6 C6 1.327(2)
N6 H6A 0.8600
N6 H6B 0.8600
C7 C8 1.427(3)
C8 C9 1.339(3)
C8 H8 0.9300
C9 C10 1.497(3)
C10 H10A 0.9600
C10 H10B 0.9600
C10 H10C 0.9600

loop_
_geom_hbond_atom_site_label_D
_geom_hbond_atom_site_label_H
_geom_hbond_atom_site_label_A
_geom_hbond_site_symmetry_A
_geom_hbond_distance_DH
_geom_hbond_distance_HA
_geom_hbond_distance_DA
_geom_hbond_angle_DHA
O1WA H2WA O2 . 0.82(2) 2.26(6) 3.07(4) 169(16)
C5 H5B O3' . 0.96 2.55 3.509(6) 173.0
N5 H5 O1WB . 0.86 1.95 2.797(8) 166.0
O1WB H2WB O4' . 0.82(2) 2.30(4) 3.071(14) 159(6)
N1 H1 N4 3_766 0.86 1.98 2.839(2) 173.7
N3 H3B O6 3_766 0.86 1.93 2.787(2) 178.4
N6 H6A O5 3_766 0.86 2.05 2.895(2) 167.8
N2 H2 O6 4_566 0.86 1.84 2.6560(18) 158.4
N3 H3A O5 4_566 0.86 2.24 3.0363(18) 153.9
N6 H6B O1 2_656 0.86 2.35 3.095(17) 144.6
C3 H3 O1 3_656 0.93 2.56 3.466(17) 166.1

loop_
_geom_torsion_atom_site_label_1
_geom_torsion_atom_site_label_2
_geom_torsion_atom_site_label_3
_geom_torsion_atom_site_label_4
_geom_torsion
C4 N2 C1 N3 177.34(17)
C4 N2 C1 N1 -1.9(3)
C2 N1 C1 N3 179.95(17)
C2 N1 C1 N2 -0.8(3)
C1 N1 C2 O5 -177.23(18)
C1 N1 C2 C3 3.4(3)
O5 C2 C3 C4 177.18(19)
N1 C2 C3 C4 -3.4(3)
C2 C3 C4 N2 1.1(3)
C2 C3 C4 C5 -179.47(19)
C1 N2 C4 C3 1.8(3)
C1 N2 C4 C5 -177.75(17)
C7 N4 C6 N6 178.73(18)
C7 N4 C6 N5 0.4(3)
C9 N5 C6 N4 -1.6(3)
C9 N5 C6 N6 179.98(19)
C6 N4 C7 O6 -178.20(18)
C6 N4 C7 C8 1.5(3)
O6 C7 C8 C9 177.6(2)
N4 C7 C8 C9 -2.1(3)
C7 C8 C9 N5 0.9(3)
C7 C8 C9 C10 -177.8(2)
C6 N5 C9 C8 1.0(3)
C6 N5 C9 C10 179.7(2)
